data_4067027
loop_
_publ_author_name
'Duffy, Matthew P.'
'Lin, Yuhan'
'Ho, Feny'
'Mathey, Francois'

_publ_section_title
;
 Synthesis and Chemistry of 2-Phosphafurans
;
_journal_issue 22
_journal_name_full Organometallics
_journal_page_first 5757
_journal_paper_doi 10.1021/om100778f
_journal_volume 29
_journal_year 2010
_chemical_formula_moiety 'C21 H21 O P S, C H2 Cl2'
_chemical_formula_sum 'C22 H23 Cl2 O P S'
_chemical_formula_weight 437.33
_chemical_name_systematic
; 
 ? 
;
_space_group_IT_number 2
_symmetry_cell_setting triclinic
_symmetry_space_group_name_Hall '-P 1'
_symmetry_space_group_name_H-M 'P -1'
_atom_sites_solution_hydrogens geom
_atom_sites_solution_primary direct
_atom_sites_solution_secondary difmap
_audit_creation_method SHELXL-97
_cell_angle_alpha 91.016(2)
_cell_angle_beta 92.609(2)
_cell_angle_gamma 103.638(2)
_cell_formula_units_Z 2
_cell_length_a 8.3935(4)
_cell_length_b 10.3039(4)
_cell_length_c 12.5565(5)
_cell_measurement_reflns_used 9847
_cell_measurement_temperature 103(2)
_cell_measurement_theta_max 34.04
_cell_measurement_theta_min 2.50
_cell_volume 1053.79(8)
_computing_cell_refinement 'Bruker SAINT'
_computing_data_collection 'Bruker APEX2'
_computing_data_reduction 'Bruker SAINT'
_computing_molecular_graphics 'Bruker SHELXTL'
_computing_publication_material 'Bruker SHELXTL'
_computing_structure_refinement 'SHELXL-97 (Sheldrick, 2008)'
_computing_structure_solution 'SHELXS-97 (Sheldrick, 2008)'
_diffrn_ambient_temperature 103(2)
_diffrn_measured_fraction_theta_full 0.995
_diffrn_measured_fraction_theta_max 0.995
_diffrn_measurement_device_type 'Bruker APEX-II CCD'
_diffrn_measurement_method '\f and \w scans'
_diffrn_radiation_monochromator graphite
_diffrn_radiation_source 'fine-focus sealed tube'
_diffrn_radiation_type MoK\a
_diffrn_radiation_wavelength 0.71073
_diffrn_reflns_av_R_equivalents 0.0290
_diffrn_reflns_av_sigmaI/netI 0.0283
_diffrn_reflns_limit_h_max 12
_diffrn_reflns_limit_h_min -12
_diffrn_reflns_limit_k_max 15
_diffrn_reflns_limit_k_min -15
_diffrn_reflns_limit_l_max 19
_diffrn_reflns_limit_l_min -14
_diffrn_reflns_number 35974
_diffrn_reflns_theta_full 33.00
_diffrn_reflns_theta_max 33.00
_diffrn_reflns_theta_min 1.62
_exptl_absorpt_coefficient_mu 0.493
_exptl_absorpt_correction_T_max 0.9342
_exptl_absorpt_correction_T_min 0.8272
_exptl_absorpt_correction_type multi-scan
_exptl_absorpt_process_details sadabs
_exptl_crystal_colour colourless
_exptl_crystal_density_diffrn 1.378
_exptl_crystal_density_method 'not measured'
_exptl_crystal_description plate
_exptl_crystal_F_000 456
_exptl_crystal_size_max 0.40
_exptl_crystal_size_mid 0.36
_exptl_crystal_size_min 0.14
_refine_diff_density_max 0.583
_refine_diff_density_min -0.487
_refine_diff_density_rms 0.081
_refine_ls_extinction_method none
_refine_ls_goodness_of_fit_ref 1.090
_refine_ls_hydrogen_treatment constr
_refine_ls_matrix_type full
_refine_ls_number_parameters 246
_refine_ls_number_reflns 7910
_refine_ls_number_restraints 0
_refine_ls_restrained_S_all 1.090
_refine_ls_R_factor_all 0.0464
_refine_ls_R_factor_gt 0.0365
_refine_ls_shift/su_max 0.001
_refine_ls_shift/su_mean 0.000
_refine_ls_structure_factor_coef Fsqd
_refine_ls_weighting_details 'calc w=1/[\s^2^(Fo^2^)+(0.0535P)^2^+0.3811P] where P=(Fo^2^+2Fc^2^)/3'
_refine_ls_weighting_scheme calc
_refine_ls_wR_factor_gt 0.0973
_refine_ls_wR_factor_ref 0.1101
_reflns_number_gt 6635
_reflns_number_total 7910
_reflns_threshold_expression >2sigma(I)
_cod_data_source_file om100778f_si_005.cif
_cod_data_source_block mat70r
_cod_depositor_comments
;
The following automatic conversions were performed:

'_symmetry_cell_setting' value 'Triclinic' changed to 'triclinic'
according to /home/saulius/struct/CIF-dictionaries/cif_core.dic
dictionary named 'cif_core.dic' version 2.4.1 from 2010-06-29.

Automatic conversion script
Id: cif_fix_values 1715 2011-07-08 13:25:40Z adriana 
;
_cod_original_sg_symbol_H-M P-1
_cod_database_code 4067027

loop_
_symmetry_equiv_pos_as_xyz
'x, y, z'
'-x, -y, -z'

loop_
_atom_site_label
_atom_site_type_symbol
_atom_site_fract_x
_atom_site_fract_y
_atom_site_fract_z
_atom_site_U_iso_or_equiv
_atom_site_adp_type
_atom_site_occupancy
_atom_site_symmetry_multiplicity
_atom_site_calc_flag
_atom_site_refinement_flags
C1 C 0.87230(14) 0.74763(10) 0.20140(8) 0.01324(18) Uani 1 1 d .
C2 C 0.73636(14) 0.66941(11) 0.15482(9) 0.01481(19) Uani 1 1 d .
H2 H 0.6752 0.6997 0.0990 0.018 Uiso 1 1 calc R
C3 C 0.68577(14) 0.52961(11) 0.19645(9) 0.01386(19) Uani 1 1 d .
C4 C 0.52761(14) 0.51282(12) 0.26056(9) 0.0178(2) Uani 1 1 d .
H4A H 0.4351 0.5198 0.2110 0.021 Uiso 1 1 calc R
H4B H 0.5013 0.4222 0.2900 0.021 Uiso 1 1 calc R
C5 C 0.54188(15) 0.61481(12) 0.35139(9) 0.0173(2) Uani 1 1 d .
C6 C 0.65879(15) 0.62330(12) 0.42952(9) 0.0177(2) Uani 1 1 d .
C7 C 0.77447(16) 0.53067(13) 0.42406(9) 0.0197(2) Uani 1 1 d .
H7A H 0.7142 0.4386 0.4391 0.024 Uiso 1 1 calc R
H7B H 0.8645 0.5588 0.4794 0.024 Uiso 1 1 calc R
C8 C 0.95548(14) 0.88670(11) 0.18269(8) 0.01331(18) Uani 1 1 d .
C9 C 1.11627(14) 0.93781(11) 0.22329(9) 0.0170(2) Uani 1 1 d .
H9 H 1.1714 0.8822 0.2628 0.020 Uiso 1 1 calc R
C10 C 1.19589(15) 1.06947(12) 0.20621(11) 0.0209(2) Uani 1 1 d .
H10 H 1.3053 1.1034 0.2341 0.025 Uiso 1 1 calc R
C11 C 1.11660(16) 1.15179(12) 0.14863(10) 0.0202(2) Uani 1 1 d .
H11 H 1.1718 1.2415 0.1365 0.024 Uiso 1 1 calc R
C12 C 0.95592(16) 1.10209(12) 0.10888(10) 0.0200(2) Uani 1 1 d .
H12 H 0.9010 1.1584 0.0701 0.024 Uiso 1 1 calc R
C13 C 0.87536(15) 0.97060(11) 0.12554(9) 0.0173(2) Uani 1 1 d .
H13 H 0.7656 0.9374 0.0981 0.021 Uiso 1 1 calc R
C14 C 0.67020(14) 0.42175(11) 0.10938(8) 0.01449(19) Uani 1 1 d .
C15 C 0.76225(15) 0.44626(12) 0.01856(9) 0.0190(2) Uani 1 1 d .
H15 H 0.8338 0.5316 0.0107 0.023 Uiso 1 1 calc R
C16 C 0.75049(16) 0.34735(13) -0.06043(10) 0.0215(2) Uani 1 1 d .
H16 H 0.8137 0.3657 -0.1216 0.026 Uiso 1 1 calc R
C17 C 0.64692(16) 0.22213(13) -0.05018(10) 0.0205(2) Uani 1 1 d .
H17 H 0.6385 0.1549 -0.1043 0.025 Uiso 1 1 calc R
C18 C 0.55587(16) 0.19596(12) 0.03969(10) 0.0210(2) Uani 1 1 d .
H18 H 0.4851 0.1103 0.0475 0.025 Uiso 1 1 calc R
C19 C 0.56791(15) 0.29500(12) 0.11857(10) 0.0192(2) Uani 1 1 d .
H19 H 0.5051 0.2758 0.1799 0.023 Uiso 1 1 calc R
C20 C 0.41875(16) 0.69926(14) 0.34574(11) 0.0240(2) Uani 1 1 d .
H20A H 0.4329 0.7575 0.4098 0.036 Uiso 1 1 calc R
H20B H 0.3076 0.6414 0.3414 0.036 Uiso 1 1 calc R
H20C H 0.4353 0.7541 0.2824 0.036 Uiso 1 1 calc R
C21 C 0.68890(17) 0.71928(14) 0.52412(10) 0.0241(2) Uani 1 1 d .
H21A H 0.7913 0.7869 0.5165 0.036 Uiso 1 1 calc R
H21B H 0.6975 0.6704 0.5895 0.036 Uiso 1 1 calc R
H21C H 0.5975 0.7631 0.5279 0.036 Uiso 1 1 calc R
C22 C 0.19159(19) 0.92619(16) 0.62215(11) 0.0299(3) Uani 1 1 d .
H22A H 0.1220 0.8651 0.6706 0.036 Uiso 1 1 calc R
H22B H 0.1702 1.0160 0.6319 0.036 Uiso 1 1 calc R
Cl1 Cl 0.13934(5) 0.86936(6) 0.48956(3) 0.04535(12) Uani 1 1 d .
Cl2 Cl 0.39949(6) 0.93392(5) 0.65543(4) 0.05002(12) Uani 1 1 d .
O1 O 0.95316(10) 0.68854(8) 0.28055(6) 0.01575(15) Uani 1 1 d .
P1 P 0.86039(4) 0.53185(3) 0.29461(2) 0.01323(7) Uani 1 1 d .
S1 S 1.00085(4) 0.41102(3) 0.27464(2) 0.01963(7) Uani 1 1 d .

loop_
_atom_site_aniso_label
_atom_site_aniso_U_11
_atom_site_aniso_U_22
_atom_site_aniso_U_33
_atom_site_aniso_U_23
_atom_site_aniso_U_13
_atom_site_aniso_U_12
C1 0.0142(5) 0.0134(4) 0.0124(4) 0.0013(3) 0.0007(3) 0.0039(4)
C2 0.0151(5) 0.0145(4) 0.0146(4) 0.0021(3) -0.0005(4) 0.0030(4)
C3 0.0129(5) 0.0142(4) 0.0137(4) 0.0008(3) 0.0005(3) 0.0017(4)
C4 0.0135(5) 0.0188(5) 0.0196(5) -0.0022(4) 0.0029(4) 0.0008(4)
C5 0.0153(5) 0.0184(5) 0.0175(5) 0.0002(4) 0.0042(4) 0.0020(4)
C6 0.0190(5) 0.0195(5) 0.0145(5) 0.0019(4) 0.0050(4) 0.0036(4)
C7 0.0237(6) 0.0235(5) 0.0133(5) 0.0035(4) 0.0022(4) 0.0078(5)
C8 0.0136(5) 0.0131(4) 0.0132(4) -0.0005(3) 0.0018(3) 0.0031(4)
C9 0.0144(5) 0.0160(5) 0.0204(5) 0.0015(4) 0.0005(4) 0.0032(4)
C10 0.0151(5) 0.0172(5) 0.0285(6) 0.0017(4) 0.0014(4) 0.0001(4)
C11 0.0211(6) 0.0140(5) 0.0251(6) 0.0015(4) 0.0049(4) 0.0025(4)
C12 0.0228(6) 0.0163(5) 0.0221(5) 0.0033(4) 0.0014(4) 0.0066(4)
C13 0.0174(5) 0.0166(5) 0.0180(5) 0.0011(4) -0.0012(4) 0.0044(4)
C14 0.0132(5) 0.0161(5) 0.0137(4) 0.0005(3) -0.0006(3) 0.0027(4)
C15 0.0197(6) 0.0187(5) 0.0177(5) 0.0013(4) 0.0039(4) 0.0022(4)
C16 0.0245(6) 0.0249(6) 0.0161(5) -0.0006(4) 0.0041(4) 0.0074(5)
C17 0.0223(6) 0.0222(5) 0.0179(5) -0.0045(4) -0.0028(4) 0.0084(5)
C18 0.0212(6) 0.0173(5) 0.0226(5) -0.0030(4) 0.0005(4) 0.0013(4)
C19 0.0199(6) 0.0169(5) 0.0187(5) -0.0010(4) 0.0034(4) 0.0000(4)
C20 0.0198(6) 0.0298(6) 0.0245(6) -0.0044(5) 0.0009(4) 0.0101(5)
C21 0.0254(6) 0.0302(6) 0.0166(5) -0.0035(4) 0.0022(4) 0.0066(5)
C22 0.0305(7) 0.0399(8) 0.0205(6) -0.0023(5) 0.0035(5) 0.0106(6)
Cl1 0.0372(2) 0.0775(3) 0.02452(17) -0.01498(18) -0.00050(14) 0.0216(2)
Cl2 0.0349(2) 0.0612(3) 0.0524(3) 0.0030(2) -0.01301(19) 0.0110(2)
O1 0.0159(4) 0.0139(3) 0.0162(4) 0.0020(3) -0.0043(3) 0.0018(3)
P1 0.01365(13) 0.01319(12) 0.01260(12) 0.00171(9) 0.00016(9) 0.00270(10)
S1 0.01962(15) 0.01800(13) 0.02282(14) 0.00020(10) -0.00075(10) 0.00793(11)

loop_
_atom_type_symbol
_atom_type_description
_atom_type_scat_dispersion_real
_atom_type_scat_dispersion_imag
_atom_type_scat_source
C C 0.0033 0.0016 'International Tables Vol C Tables 4.2.6.8 and 6.1.1.4'
H H 0.0000 0.0000 'International Tables Vol C Tables 4.2.6.8 and 6.1.1.4'
O O 0.0106 0.0060 'International Tables Vol C Tables 4.2.6.8 and 6.1.1.4'
P P 0.1023 0.0942 'International Tables Vol C Tables 4.2.6.8 and 6.1.1.4'
S S 0.1246 0.1234 'International Tables Vol C Tables 4.2.6.8 and 6.1.1.4'
Cl Cl 0.1484 0.1585 'International Tables Vol C Tables 4.2.6.8 and 6.1.1.4'

loop_
_geom_angle_atom_site_label_1
_geom_angle_atom_site_label_2
_geom_angle_atom_site_label_3
_geom_angle
C2 C1 O1 116.00(9)
C2 C1 C8 130.74(10)
O1 C1 C8 113.25(9)
C1 C2 C3 115.84(10)
C1 C2 H2 122.1
C3 C2 H2 122.1
C2 C3 C14 112.81(9)
C2 C3 C4 110.72(9)
C14 C3 C4 112.67(9)
C2 C3 P1 100.39(7)
C14 C3 P1 112.19(8)
C4 C3 P1 107.30(7)
C5 C4 C3 114.02(9)
C5 C4 H4A 108.7
C3 C4 H4A 108.7
C5 C4 H4B 108.7
C3 C4 H4B 108.7
H4A C4 H4B 107.6
C6 C5 C20 124.95(11)
C6 C5 C4 119.59(11)
C20 C5 C4 115.46(10)
C5 C6 C21 125.81(11)
C5 C6 C7 118.76(11)
C21 C6 C7 115.42(11)
C6 C7 P1 111.54(8)
C6 C7 H7A 109.3
P1 C7 H7A 109.3
C6 C7 H7B 109.3
P1 C7 H7B 109.3
H7A C7 H7B 108.0
C9 C8 C13 119.05(10)
C9 C8 C1 119.92(10)
C13 C8 C1 121.03(10)
C10 C9 C8 120.33(11)
C10 C9 H9 119.8
C8 C9 H9 119.8
C9 C10 C11 120.41(11)
C9 C10 H10 119.8
C11 C10 H10 119.8
C10 C11 C12 119.63(11)
C10 C11 H11 120.2
C12 C11 H11 120.2
C13 C12 C11 120.37(11)
C13 C12 H12 119.8
C11 C12 H12 119.8
C12 C13 C8 120.21(11)
C12 C13 H13 119.9
C8 C13 H13 119.9
C19 C14 C15 117.85(10)
C19 C14 C3 121.42(10)
C15 C14 C3 120.71(10)
C16 C15 C14 120.94(11)
C16 C15 H15 119.5
C14 C15 H15 119.5
C17 C16 C15 120.31(11)
C17 C16 H16 119.8
C15 C16 H16 119.8
C18 C17 C16 119.44(11)
C18 C17 H17 120.3
C16 C17 H17 120.3
C17 C18 C19 120.13(11)
C17 C18 H18 119.9
C19 C18 H18 119.9
C18 C19 C14 121.32(11)
C18 C19 H19 119.3
C14 C19 H19 119.3
C5 C20 H20A 109.5
C5 C20 H20B 109.5
H20A C20 H20B 109.5
C5 C20 H20C 109.5
H20A C20 H20C 109.5
H20B C20 H20C 109.5
C6 C21 H21A 109.5
C6 C21 H21B 109.5
H21A C21 H21B 109.5
C6 C21 H21C 109.5
H21A C21 H21C 109.5
H21B C21 H21C 109.5
Cl1 C22 Cl2 111.09(8)
Cl1 C22 H22A 109.4
Cl2 C22 H22A 109.4
Cl1 C22 H22B 109.4
Cl2 C22 H22B 109.4
H22A C22 H22B 108.0
C1 O1 P1 111.36(7)
O1 P1 C7 103.73(5)
O1 P1 C3 96.23(4)
C7 P1 C3 105.22(6)
O1 P1 S1 113.31(4)
C7 P1 S1 115.72(4)
C3 P1 S1 119.88(4)

loop_
_geom_bond_atom_site_label_1
_geom_bond_atom_site_label_2
_geom_bond_distance
C1 C2 1.3351(16)
C1 O1 1.4049(13)
C1 C8 1.4667(15)
C2 C3 1.5122(15)
C2 H2 0.9500
C3 C14 1.5241(15)
C3 C4 1.5602(16)
C3 P1 1.8673(11)
C4 C5 1.5183(16)
C4 H4A 0.9900
C4 H4B 0.9900
C5 C6 1.3423(17)
C5 C20 1.4999(17)
C6 C21 1.5053(17)
C6 C7 1.5164(17)
C7 P1 1.8071(12)
C7 H7A 0.9900
C7 H7B 0.9900
C8 C9 1.3969(16)
C8 C13 1.4025(15)
C9 C10 1.3889(16)
C9 H9 0.9500
C10 C11 1.3890(17)
C10 H10 0.9500
C11 C12 1.3908(19)
C11 H11 0.9500
C12 C13 1.3884(16)
C12 H12 0.9500
C13 H13 0.9500
C14 C19 1.3935(16)
C14 C15 1.3999(16)
C15 C16 1.3929(17)
C15 H15 0.9500
C16 C17 1.3872(18)
C16 H16 0.9500
C17 C18 1.3865(18)
C17 H17 0.9500
C18 C19 1.3925(17)
C18 H18 0.9500
C19 H19 0.9500
C20 H20A 0.9800
C20 H20B 0.9800
C20 H20C 0.9800
C21 H21A 0.9800
C21 H21B 0.9800
C21 H21C 0.9800
C22 Cl1 1.7563(15)
C22 Cl2 1.7586(16)
C22 H22A 0.9900
C22 H22B 0.9900
O1 P1 1.6353(8)
P1 S1 1.9263(4)
